data_7153866
loop_
_publ_author_name
'Jia, Wei-Guo'
'Li, Dan-Dan'
'Dai, Yuan-Chen'
'Zhang, Hui'
'Yan, Li-Qin'
'Sheng, En-Hong'
'Wei, Yun'
'Mu, Xiao-Long'
'Huang, Kuo-Wei'

_publ_section_title
;
 Synthesis and characterization of bisoxazolines- and pybox-copper(ii)
 complexes and their application in the coupling of \a-carbonyls with
 functionalized amines.
;
_journal_issue 29
_journal_name_full 'Organic &amp; biomolecular chemistry'
_journal_page_first 5509
_journal_page_last 5516
_journal_paper_doi 10.1039/c4ob01027b
_journal_volume 12
_journal_year 2014
_chemical_formula_sum 'C10 H16 Br2 Cu N2 O2'
_chemical_formula_weight 419.61
_chemical_name_systematic
; 
 ? 
;
_space_group_IT_number 14
_symmetry_cell_setting monoclinic
_symmetry_space_group_name_Hall '-P 2ybc'
_symmetry_space_group_name_H-M 'P 1 21/c 1'
_atom_sites_solution_hydrogens geom
_atom_sites_solution_primary direct
_atom_sites_solution_secondary difmap
_audit_creation_method SHELXL-97
_cell_angle_alpha 90.00
_cell_angle_beta 115.714(5)
_cell_angle_gamma 90.00
_cell_formula_units_Z 4
_cell_length_a 10.506(5)
_cell_length_b 12.627(6)
_cell_length_c 12.057(5)
_cell_measurement_temperature 293(2)
_cell_volume 1441.1(11)
_computing_structure_refinement 'SHELXL-97 (Sheldrick, 1997)'
_computing_structure_solution 'SHELXS-97 (Sheldrick, 1990)'
_diffrn_ambient_temperature 293(2)
_diffrn_measured_fraction_theta_full 0.989
_diffrn_measured_fraction_theta_max 0.989
_diffrn_radiation_monochromator graphite
_diffrn_radiation_source 'fine-focus sealed tube'
_diffrn_radiation_type MoK\a
_diffrn_radiation_wavelength 0.71073
_diffrn_reflns_av_R_equivalents 0.1099
_diffrn_reflns_av_sigmaI/netI 0.1222
_diffrn_reflns_limit_h_max 13
_diffrn_reflns_limit_h_min -12
_diffrn_reflns_limit_k_max 16
_diffrn_reflns_limit_k_min -15
_diffrn_reflns_limit_l_max 15
_diffrn_reflns_limit_l_min -15
_diffrn_reflns_number 11871
_diffrn_reflns_theta_full 27.57
_diffrn_reflns_theta_max 27.57
_diffrn_reflns_theta_min 2.15
_exptl_absorpt_coefficient_mu 7.053
_exptl_absorpt_correction_T_max 0.3476
_exptl_absorpt_correction_T_min 0.3190
_exptl_crystal_density_diffrn 1.934
_exptl_crystal_density_method 'not measured'
_exptl_crystal_F_000 820
_exptl_crystal_size_max 0.21
_exptl_crystal_size_mid 0.20
_exptl_crystal_size_min 0.19
_refine_diff_density_max 1.077
_refine_diff_density_min -1.037
_refine_diff_density_rms 0.156
_refine_ls_extinction_method none
_refine_ls_goodness_of_fit_ref 0.933
_refine_ls_hydrogen_treatment mixed
_refine_ls_matrix_type full
_refine_ls_number_parameters 154
_refine_ls_number_reflns 3309
_refine_ls_number_restraints 0
_refine_ls_restrained_S_all 0.933
_refine_ls_R_factor_all 0.1637
_refine_ls_R_factor_gt 0.0581
_refine_ls_shift/su_max 0.000
_refine_ls_shift/su_mean 0.000
_refine_ls_structure_factor_coef Fsqd
_refine_ls_weighting_details 'calc w=1/[\s^2^(Fo^2^)+(0.0797P)^2^+0.0000P] where P=(Fo^2^+2Fc^2^)/3'
_refine_ls_weighting_scheme calc
_refine_ls_wR_factor_gt 0.1252
_refine_ls_wR_factor_ref 0.1699
_reflns_number_gt 1500
_reflns_number_total 3309
_reflns_threshold_expression >2sigma(I)
_cod_data_source_file c4ob01027b2.cif
_cod_data_source_block e:\single~1\131205~1\131205~1\jwg
_cod_depositor_comments
;
The following automatic conversions were performed:

'_symmetry_cell_setting' value 'Monoclinic' changed to 'monoclinic'
according to
/usr/data/users/saulius/crontab/automatic-downloads/rss-feeds/RSC/lib/dictionaries/cif_core.dic
dictionary named 'cif_core.dic' version 2.4.2 from 2011-04-26.

Automatic conversion script
Id: cif_fix_values 2281 2013-09-26 08:29:07Z andrius 

 Adding full bibliography for 7153865--7153868.cif.
;
_cod_original_sg_symbol_H-M P2(1)/c
_cod_database_code 7153866

loop_
_symmetry_equiv_pos_as_xyz
'x, y, z'
'-x, y+1/2, -z+1/2'
'-x, -y, -z'
'x, -y-1/2, z-1/2'

loop_
_atom_site_label
_atom_site_type_symbol
_atom_site_fract_x
_atom_site_fract_y
_atom_site_fract_z
_atom_site_U_iso_or_equiv
_atom_site_adp_type
_atom_site_occupancy
_atom_site_symmetry_multiplicity
_atom_site_calc_flag
_atom_site_refinement_flags
Br1 Br 0.66083(9) 0.04753(8) 0.21552(9) 0.0616(3) Uani 1 1 d .
Cu1 Cu 0.89615(10) 0.09694(8) 0.34918(10) 0.0485(3) Uani 1 1 d .
O1 O 0.9356(7) 0.4013(5) 0.4602(6) 0.0690(19) Uani 1 1 d .
N1 N 0.8427(6) 0.2425(5) 0.3870(6) 0.0419(16) Uani 1 1 d .
C1 C 0.6690(10) 0.2324(8) 0.4747(10) 0.076(3) Uani 1 1 d .
H1A H 0.6233 0.1705 0.4282 0.114 Uiso 1 1 calc R
H1B H 0.6023 0.2729 0.4920 0.114 Uiso 1 1 calc R
H1C H 0.7460 0.2113 0.5507 0.114 Uiso 1 1 calc R
Br2 Br 0.99169(10) -0.07496(8) 0.35994(9) 0.0637(3) Uani 1 1 d .
O2 O 1.1852(6) 0.3395(5) 0.4507(5) 0.0597(17) Uani 1 1 d .
N2 N 1.0819(6) 0.1819(6) 0.3793(6) 0.0420(16) Uani 1 1 d .
C2 C 0.6140(11) 0.3272(9) 0.2741(9) 0.087(4) Uani 1 1 d .
H2A H 0.5695 0.2635 0.2314 0.130 Uiso 1 1 calc R
H2B H 0.6572 0.3632 0.2291 0.130 Uiso 1 1 calc R
H2C H 0.5444 0.3724 0.2811 0.130 Uiso 1 1 calc R
C3 C 0.7250(9) 0.2998(7) 0.4005(8) 0.050(2) Uani 1 1 d .
C4 C 0.8014(10) 0.4004(8) 0.4719(10) 0.073(3) Uani 1 1 d .
H4A H 0.7462 0.4634 0.4355 0.088 Uiso 1 1 calc R
H4B H 0.8185 0.3961 0.5575 0.088 Uiso 1 1 calc R
C5 C 0.9444(9) 0.3063(7) 0.4208(7) 0.045(2) Uani 1 1 d .
C6 C 1.0775(8) 0.2736(7) 0.4158(7) 0.044(2) Uani 1 1 d .
C7 C 1.2902(8) 0.2810(8) 0.4244(8) 0.059(3) Uani 1 1 d .
H7A H 1.3800 0.2776 0.4970 0.071 Uiso 1 1 calc R
H7B H 1.3046 0.3148 0.3585 0.071 Uiso 1 1 calc R
C8 C 1.2271(8) 0.1693(7) 0.3857(8) 0.048(2) Uani 1 1 d .
C9 C 1.2139(10) 0.1415(9) 0.2579(9) 0.076(3) Uani 1 1 d .
H9A H 1.1618 0.1961 0.2008 0.114 Uiso 1 1 calc R
H9B H 1.1651 0.0752 0.2318 0.114 Uiso 1 1 calc R
H9C H 1.3064 0.1357 0.2608 0.114 Uiso 1 1 calc R
C10 C 1.3105(9) 0.0867(8) 0.4832(10) 0.081(3) Uani 1 1 d .
H10A H 1.3174 0.1087 0.5618 0.121 Uiso 1 1 calc R
H10B H 1.4036 0.0798 0.4876 0.121 Uiso 1 1 calc R
H10C H 1.2629 0.0196 0.4614 0.121 Uiso 1 1 calc R

loop_
_atom_site_aniso_label
_atom_site_aniso_U_11
_atom_site_aniso_U_22
_atom_site_aniso_U_33
_atom_site_aniso_U_23
_atom_site_aniso_U_13
_atom_site_aniso_U_12
Br1 0.0520(6) 0.0605(7) 0.0723(7) -0.0066(5) 0.0269(5) -0.0104(5)
Cu1 0.0440(6) 0.0411(7) 0.0653(7) -0.0024(5) 0.0284(5) -0.0022(5)
O1 0.077(5) 0.054(5) 0.088(5) -0.021(4) 0.047(4) -0.013(3)
N1 0.043(4) 0.042(4) 0.049(4) 0.000(3) 0.028(3) 0.001(3)
C1 0.075(7) 0.082(8) 0.109(8) 0.008(7) 0.074(7) 0.010(6)
Br2 0.0660(6) 0.0447(6) 0.0785(7) -0.0040(5) 0.0295(5) 0.0039(4)
O2 0.053(4) 0.061(4) 0.075(4) -0.015(3) 0.037(3) -0.019(3)
N2 0.037(4) 0.047(5) 0.046(4) 0.002(3) 0.022(3) -0.004(3)
C2 0.087(8) 0.088(9) 0.076(7) 0.009(6) 0.027(6) 0.049(7)
C3 0.055(5) 0.045(6) 0.061(6) 0.000(4) 0.036(5) 0.011(4)
C4 0.091(8) 0.064(7) 0.092(8) -0.012(6) 0.065(7) 0.010(6)
C5 0.056(5) 0.037(5) 0.048(5) -0.004(4) 0.029(4) 0.000(4)
C6 0.046(5) 0.043(6) 0.044(5) 0.002(4) 0.021(4) -0.004(4)
C7 0.044(5) 0.066(7) 0.077(7) -0.001(5) 0.034(5) -0.010(5)
C8 0.034(4) 0.060(6) 0.061(6) 0.006(5) 0.032(4) 0.001(4)
C9 0.065(6) 0.112(9) 0.074(7) -0.020(6) 0.051(6) -0.009(6)
C10 0.047(6) 0.071(8) 0.114(9) 0.026(7) 0.026(6) 0.003(5)

loop_
_atom_type_symbol
_atom_type_description
_atom_type_scat_dispersion_real
_atom_type_scat_dispersion_imag
_atom_type_scat_source
C C 0.0033 0.0016 'International Tables Vol C Tables 4.2.6.8 and 6.1.1.4'
H H 0.0000 0.0000 'International Tables Vol C Tables 4.2.6.8 and 6.1.1.4'
N N 0.0061 0.0033 'International Tables Vol C Tables 4.2.6.8 and 6.1.1.4'
O O 0.0106 0.0060 'International Tables Vol C Tables 4.2.6.8 and 6.1.1.4'
Cu Cu 0.3201 1.2651 'International Tables Vol C Tables 4.2.6.8 and 6.1.1.4'
Br Br -0.2901 2.4595 'International Tables Vol C Tables 4.2.6.8 and 6.1.1.4'

loop_
_geom_angle_atom_site_label_1
_geom_angle_atom_site_label_2
_geom_angle_atom_site_label_3
_geom_angle
N1 Cu1 N2 80.0(3)
N1 Cu1 Br2 165.45(18)
N2 Cu1 Br2 96.8(2)
N1 Cu1 Br1 94.73(18)
N2 Cu1 Br1 149.39(18)
Br2 Cu1 Br1 95.05(6)
C5 O1 C4 104.4(7)
C5 N1 C3 106.3(7)
C5 N1 Cu1 112.0(5)
C3 N1 Cu1 141.4(5)
C6 O2 C7 103.6(7)
C6 N2 C8 105.8(7)
C6 N2 Cu1 111.0(5)
C8 N2 Cu1 142.7(6)
N1 C3 C2 108.3(7)
N1 C3 C1 109.9(7)
C2 C3 C1 113.3(9)
N1 C3 C4 101.7(7)
C2 C3 C4 111.2(8)
C1 C3 C4 111.7(8)
O1 C4 C3 103.8(7)
N1 C5 O1 121.5(8)
N1 C5 C6 119.4(8)
O1 C5 C6 119.1(8)
N2 C6 O2 122.7(8)
N2 C6 C5 117.0(7)
O2 C6 C5 120.3(8)
O2 C7 C8 105.1(6)
N2 C8 C9 109.0(7)
N2 C8 C10 110.0(7)
C9 C8 C10 112.9(8)
N2 C8 C7 102.3(6)
C9 C8 C7 110.8(8)
C10 C8 C7 111.3(7)

loop_
_geom_bond_atom_site_label_1
_geom_bond_atom_site_label_2
_geom_bond_distance
Br1 Cu1 2.3751(16)
Cu1 N1 2.031(7)
Cu1 N2 2.116(6)
Cu1 Br2 2.3712(17)
O1 C5 1.307(9)
O1 C4 1.477(11)
N1 C5 1.256(10)
N1 C3 1.501(10)
C1 C3 1.526(12)
O2 C6 1.319(9)
O2 C7 1.471(10)
N2 C6 1.246(10)
N2 C8 1.502(9)
C2 C3 1.504(12)
C3 C4 1.549(12)
C5 C6 1.484(11)
C7 C8 1.542(12)
C8 C9 1.527(12)
C8 C10 1.532(12)
